data_1509710
loop_
_publ_author_name
'Sadanaga, R.'
'Sueno, S.'

_publ_section_title
;
 X-ray study on the alpha - beta transition of Ag2 O
;
_journal_name_full 'Mineralogical Journal (Japan)'
_journal_page_first 124
_journal_page_last 148
_journal_paper_doi 10.2465/minerj1953.5.124
_journal_volume 5
_journal_year 1967
_chemical_formula_sum 'Ag2 S'
_space_group_IT_number 14
_symmetry_space_group_name_Hall '-P 2ybc'
_symmetry_space_group_name_H-M 'P 1 21/c 1'
_cell_angle_alpha 90
_cell_angle_beta 129.48
_cell_angle_gamma 90
_cell_formula_units_Z 4
_cell_length_a 4.231
_cell_length_b 6.93
_cell_length_c 9.526
_cell_volume 215.585
_citation_journal_id_ASTM MJTOAS
_cod_data_source_file silver2-3_178.cif
_cod_data_source_block Ag2S1
_cod_original_cell_volume 215.5846
_cod_original_formula_sum 'Ag2 S1'
_cod_database_code 1509710

loop_
_symmetry_equiv_pos_as_xyz
x,y,z
-x,y+1/2,-z+1/2
-x,-y,-z
x,-y-1/2,z-1/2

loop_
_atom_site_label
_atom_site_type_symbol
_atom_site_fract_x
_atom_site_fract_y
_atom_site_fract_z
_atom_site_occupancy
_atom_site_U_iso_or_equiv
Ag1 Ag+1 0.0712 0.0169 0.3075 1 0.0
Ag2 Ag+1 0.7259 0.3213 0.4362 1 0.0
S1 S-2 0.5 0.2383 0.1306 1 0.0
